data_7202906
loop_
_publ_author_name
'Planas, Jos\'e Giner'
'Vi\~nas, Clara'
'Teixidor, Francesc'
'Light, Mark E.'
'Hursthouse, Michael B.'

_publ_section_title
;
 Polymorphism and phase transformations in cobaltacarborane molecular
 crystals
;
_journal_issue 10
_journal_name_full CrystEngComm
_journal_page_first 888
_journal_paper_doi 10.1039/b704833e
_journal_volume 9
_journal_year 2007
_chemical_compound_source Pepe
_chemical_formula_sum 'C7 H16 B9 Co'
_chemical_formula_weight 256.42
_chemical_name_systematic
;
?
;
_space_group_IT_number 14
_symmetry_cell_setting monoclinic
_symmetry_space_group_name_Hall '-P 2ybc'
_symmetry_space_group_name_H-M 'P 1 21/c 1'
_atom_sites_solution_hydrogens geom
_atom_sites_solution_primary direct
_atom_sites_solution_secondary difmap
_audit_creation_method SHELXL-97
_cell_angle_alpha 90.00
_cell_angle_beta 90.844(2)
_cell_angle_gamma 90.00
_cell_formula_units_Z 4
_cell_length_a 7.0693(2)
_cell_length_b 9.4904(3)
_cell_length_c 17.7697(4)
_cell_measurement_reflns_used 2784
_cell_measurement_temperature 120(2)
_cell_measurement_theta_max 27.48
_cell_measurement_theta_min 2.91
_cell_volume 1192.05(6)
_computing_cell_refinement 'DENZO (Otwinowski & Minor, 1997) & COLLECT (Hooft, R.W.W., 1998)'
_computing_data_collection 'COLLECT (Hooft, R.W.W., 1998)'
_computing_data_reduction 'DENZO (Otwinowski & Minor, 1997) & COLLECT (Hooft, R.W.W., 1998)'
_computing_molecular_graphics 'CAMERON (Watkin, et al., 1993)'
_computing_publication_material 'WINGX (Farrugia, 1998)'
_computing_structure_refinement 'SHELXL-97 (Sheldrick, 1997)'
_computing_structure_solution 'SHELXS-97 (Sheldrick, 1997)'
_diffrn_ambient_temperature 120(2)
_diffrn_detector_area_resol_mean 9.091
_diffrn_measured_fraction_theta_full 0.991
_diffrn_measured_fraction_theta_max 0.991
_diffrn_measurement_device_type 'Bruker-Nonius CCD camera on \k-goniostat'
_diffrn_measurement_method '\f & \w scans to fill the asymmetric unit'
_diffrn_radiation_monochromator '10cm confocal mirrors'
_diffrn_radiation_source 'Bruker Nonius FR591 Rotating Anode'
_diffrn_radiation_type MoK\a
_diffrn_radiation_wavelength 0.71073
_diffrn_reflns_av_R_equivalents 0.0400
_diffrn_reflns_av_sigmaI/netI 0.0350
_diffrn_reflns_limit_h_max 9
_diffrn_reflns_limit_h_min -9
_diffrn_reflns_limit_k_max 12
_diffrn_reflns_limit_k_min -12
_diffrn_reflns_limit_l_max 21
_diffrn_reflns_limit_l_min -22
_diffrn_reflns_number 13433
_diffrn_reflns_theta_full 27.48
_diffrn_reflns_theta_max 27.48
_diffrn_reflns_theta_min 3.76
_diffrn_standards_number 0
_exptl_absorpt_coefficient_mu 1.396
_exptl_absorpt_correction_T_max 0.8965
_exptl_absorpt_correction_T_min 0.8175
_exptl_absorpt_correction_type multi-scan
_exptl_absorpt_process_details
;
SADABS V2.10 (Sheldrick, G.M., 2003)
;
_exptl_crystal_colour Yellow
_exptl_crystal_density_diffrn 1.429
_exptl_crystal_density_method 'not measured'
_exptl_crystal_description 'Cut Block'
_exptl_crystal_F_000 520
_exptl_crystal_size_max 0.16
_exptl_crystal_size_mid 0.08
_exptl_crystal_size_min 0.08
_refine_diff_density_max 0.388
_refine_diff_density_min -0.377
_refine_diff_density_rms 0.070
_refine_ls_extinction_method none
_refine_ls_goodness_of_fit_ref 1.017
_refine_ls_hydrogen_treatment constr
_refine_ls_matrix_type full
_refine_ls_number_parameters 154
_refine_ls_number_reflns 2710
_refine_ls_number_restraints 0
_refine_ls_restrained_S_all 1.017
_refine_ls_R_factor_all 0.0380
_refine_ls_R_factor_gt 0.0318
_refine_ls_shift/su_max 0.001
_refine_ls_shift/su_mean 0.000
_refine_ls_structure_factor_coef Fsqd
_refine_ls_weighting_details 'calc w=1/[\s^2^(Fo^2^)+(0.0681P)^2^+0.4275P] where P=(Fo^2^+2Fc^2^)/3'
_refine_ls_weighting_scheme calc
_refine_ls_wR_factor_gt 0.0942
_refine_ls_wR_factor_ref 0.1005
_reflns_number_gt 2384
_reflns_number_total 2710
_reflns_threshold_expression >2sigma(I)
_cod_data_source_file b704833e.txt
_cod_data_source_block 2006acc0011
_cod_depositor_comments
;
The following automatic conversions were performed:
'_symmetry_cell_setting' value 'Monoclinic' changed to 'monoclinic'
according to '/home/saulius/struct/CIF-dictionaries/cif_core.dic'
dictionary named 'cif_core.dic' version 2.4.1 from 2010-06-29.

Automatic conversion script
Id: cif_fix_enum 1527 2010-12-29 10:47:43Z saulius 
;
_cod_original_sg_symbol_H-M P2(1)/c
_cod_database_code 7202906

loop_
_symmetry_equiv_pos_as_xyz
'x, y, z'
'-x, y+1/2, -z+1/2'
'-x, -y, -z'
'x, -y-1/2, z-1/2'

loop_
_atom_site_label
_atom_site_type_symbol
_atom_site_fract_x
_atom_site_fract_y
_atom_site_fract_z
_atom_site_U_iso_or_equiv
_atom_site_adp_type
_atom_site_occupancy
_atom_site_symmetry_multiplicity
_atom_site_calc_flag
_atom_site_refinement_flags
_atom_site_disorder_assembly
_atom_site_disorder_group
C1 C 0.3996(2) 0.1527(2) 0.19105(10) 0.0143(4) Uani 1 1 d . . .
H1 H 0.5102 0.2287 0.2031 0.017 Uiso 1 1 calc R . .
C2 C 0.1771(3) 0.1903(2) 0.20301(10) 0.0139(4) Uani 1 1 d . . .
H2 H 0.1332 0.2926 0.2234 0.017 Uiso 1 1 calc R . .
C3 C 0.1485(4) 0.4037(2) 0.06419(12) 0.0293(5) Uani 1 1 d . . .
H3 H 0.0476 0.4516 0.0879 0.035 Uiso 1 1 calc R . .
C4 C 0.1293(3) 0.3030(2) 0.00629(12) 0.0238(5) Uani 1 1 d . . .
H4 H 0.0134 0.2716 -0.0156 0.029 Uiso 1 1 calc R . .
C5 C 0.3110(4) 0.2570(3) -0.01352(12) 0.0283(5) Uani 1 1 d . . .
H5 H 0.3398 0.1894 -0.0511 0.034 Uiso 1 1 calc R . .
C6 C 0.4436(4) 0.3301(3) 0.03300(15) 0.0381(6) Uani 1 1 d . . .
H6 H 0.5772 0.3198 0.0321 0.046 Uiso 1 1 calc R . .
C7 C 0.3415(4) 0.4213(3) 0.08090(13) 0.0375(6) Uani 1 1 d . . .
H7 H 0.3944 0.4831 0.1176 0.045 Uiso 1 1 calc R . .
B4 B 0.4305(3) 0.0379(2) 0.11746(12) 0.0154(4) Uani 1 1 d . . .
H4A H 0.5649 0.0324 0.0780 0.018 Uiso 1 1 calc R . .
B5 B 0.4465(3) -0.0171(2) 0.21365(12) 0.0161(4) Uani 1 1 d . . .
H5A H 0.5925 -0.0577 0.2400 0.019 Uiso 1 1 calc R . .
B6 B 0.2878(3) 0.0834(2) 0.26812(12) 0.0161(4) Uani 1 1 d . . .
H6A H 0.3210 0.1143 0.3319 0.019 Uiso 1 1 calc R . .
B7 B 0.0335(3) 0.1047(2) 0.13858(11) 0.0146(4) Uani 1 1 d . . .
H7A H -0.1139 0.1463 0.1140 0.018 Uiso 1 1 calc R . .
B8 B 0.1942(3) -0.0010(2) 0.08309(11) 0.0145(4) Uani 1 1 d . . .
H8 H 0.1610 -0.0358 0.0199 0.017 Uiso 1 1 calc R . .
B9 B 0.3123(3) -0.1184(2) 0.14724(12) 0.0163(4) Uani 1 1 d . . .
H9 H 0.3623 -0.2321 0.1273 0.020 Uiso 1 1 calc R . .
B10 B 0.2248(3) -0.0892(2) 0.23998(12) 0.0162(4) Uani 1 1 d . . .
H10 H 0.2128 -0.1828 0.2843 0.019 Uiso 1 1 calc R . .
B11 B 0.0563(3) 0.0490(2) 0.23473(11) 0.0153(4) Uani 1 1 d . . .
H11 H -0.0745 0.0553 0.2761 0.018 Uiso 1 1 calc R . .
B12 B 0.0687(3) -0.0763(2) 0.16034(11) 0.0148(4) Uani 1 1 d . . .
H12 H -0.0537 -0.1604 0.1495 0.018 Uiso 1 1 calc R . .
Co3 Co 0.26262(3) 0.21352(3) 0.096659(13) 0.01322(12) Uani 1 1 d . . .

loop_
_atom_site_aniso_label
_atom_site_aniso_U_11
_atom_site_aniso_U_22
_atom_site_aniso_U_33
_atom_site_aniso_U_23
_atom_site_aniso_U_13
_atom_site_aniso_U_12
C1 0.0138(9) 0.0138(9) 0.0153(9) 0.0006(7) 0.0009(6) -0.0012(7)
C2 0.0149(9) 0.0138(9) 0.0130(9) 0.0003(7) 0.0014(7) 0.0019(7)
C3 0.0519(15) 0.0158(11) 0.0204(11) 0.0058(8) 0.0028(9) 0.0103(10)
C4 0.0333(12) 0.0214(11) 0.0166(10) 0.0074(8) -0.0031(8) 0.0009(9)
C5 0.0476(14) 0.0211(11) 0.0164(10) 0.0073(8) 0.0120(9) 0.0043(11)
C6 0.0275(12) 0.0436(15) 0.0432(15) 0.0296(12) 0.0010(10) -0.0095(11)
C7 0.0699(18) 0.0178(12) 0.0243(12) 0.0098(9) -0.0155(11) -0.0190(12)
B4 0.0158(10) 0.0131(10) 0.0173(10) -0.0006(8) 0.0041(7) 0.0000(8)
B5 0.0125(9) 0.0160(10) 0.0198(10) 0.0031(8) -0.0007(7) -0.0003(8)
B6 0.0162(10) 0.0187(11) 0.0134(10) 0.0016(8) -0.0006(7) -0.0006(8)
B7 0.0141(10) 0.0170(11) 0.0128(10) 0.0010(7) -0.0006(7) -0.0006(8)
B8 0.0143(10) 0.0144(10) 0.0149(10) -0.0019(8) 0.0019(7) -0.0022(8)
B9 0.0167(10) 0.0127(10) 0.0196(11) 0.0005(8) 0.0024(8) -0.0007(8)
B10 0.0147(10) 0.0164(10) 0.0175(10) 0.0051(8) 0.0001(7) -0.0012(8)
B11 0.0140(10) 0.0172(11) 0.0149(10) 0.0007(8) 0.0005(7) -0.0019(8)
B12 0.0141(10) 0.0152(10) 0.0151(10) 0.0009(8) 0.0005(7) -0.0018(8)
Co3 0.01676(18) 0.01096(18) 0.01196(18) 0.00159(8) 0.00134(11) -0.00087(9)

loop_
_atom_type_symbol
_atom_type_description
_atom_type_scat_dispersion_real
_atom_type_scat_dispersion_imag
_atom_type_scat_source
C C 0.0033 0.0016 'International Tables Vol C Tables 4.2.6.8 and 6.1.1.4'
H H 0.0000 0.0000 'International Tables Vol C Tables 4.2.6.8 and 6.1.1.4'
B B 0.0013 0.0007 'International Tables Vol C Tables 4.2.6.8 and 6.1.1.4'
Co Co 0.3494 0.9721 'International Tables Vol C Tables 4.2.6.8 and 6.1.1.4'

loop_
_geom_angle_atom_site_label_1
_geom_angle_atom_site_label_2
_geom_angle_atom_site_label_3
_geom_angle
_geom_angle_site_symmetry_1
_geom_angle_site_symmetry_3
_geom_angle_publ_flag
C2 C1 B5 111.32(14) . . ?
C2 C1 B4 111.82(14) . . ?
B5 C1 B4 63.27(12) . . ?
C2 C1 B6 61.63(11) . . ?
B5 C1 B6 62.50(12) . . ?
B4 C1 B6 115.36(15) . . ?
C2 C1 Co3 65.91(9) . . ?
B5 C1 Co3 124.20(12) . . ?
B4 C1 Co3 67.17(9) . . ?
B6 C1 Co3 123.55(12) . . ?
C1 C2 B11 111.28(15) . . ?
C1 C2 B6 61.81(11) . . ?
B11 C2 B6 62.29(12) . . ?
C1 C2 B7 111.76(14) . . ?
B11 C2 B7 63.38(12) . . ?
B6 C2 B7 115.32(15) . . ?
C1 C2 Co3 66.19(9) . . ?
B11 C2 Co3 124.21(13) . . ?
B6 C2 Co3 123.99(12) . . ?
B7 C2 Co3 66.94(9) . . ?
C7 C3 C4 108.6(2) . . ?
C7 C3 Co3 70.64(13) . . ?
C4 C3 Co3 69.09(12) . . ?
C5 C4 C3 108.4(2) . . ?
C5 C4 Co3 69.74(12) . . ?
C3 C4 Co3 70.63(12) . . ?
C4 C5 C6 107.4(2) . . ?
C4 C5 Co3 69.83(12) . . ?
C6 C5 Co3 70.02(13) . . ?
C7 C6 C5 108.0(2) . . ?
C7 C6 Co3 70.74(13) . . ?
C5 C6 Co3 69.19(13) . . ?
C3 C7 C6 107.6(2) . . ?
C3 C7 Co3 69.61(13) . . ?
C6 C7 Co3 68.94(13) . . ?
C1 B4 B9 103.64(14) . . ?
C1 B4 B5 57.65(11) . . ?
B9 B4 B5 59.87(12) . . ?
C1 B4 B8 105.04(14) . . ?
B9 B4 B8 59.78(12) . . ?
B5 B4 B8 107.95(14) . . ?
C1 B4 Co3 63.11(9) . . ?
B9 B4 Co3 116.80(13) . . ?
B5 B4 Co3 115.61(12) . . ?
B8 B4 Co3 65.24(10) . . ?
C1 B5 B6 59.55(12) . . ?
C1 B5 B10 104.99(14) . . ?
B6 B5 B10 59.77(12) . . ?
C1 B5 B9 104.81(14) . . ?
B6 B5 B9 108.49(14) . . ?
B10 B5 B9 60.33(12) . . ?
C1 B5 B4 59.08(11) . . ?
B6 B5 B4 109.47(15) . . ?
B10 B5 B4 108.66(15) . . ?
B9 B5 B4 59.98(12) . . ?
C2 B6 C1 56.56(11) . . ?
C2 B6 B11 58.10(11) . . ?
C1 B6 B11 103.75(14) . . ?
C2 B6 B10 104.24(14) . . ?
C1 B6 B10 104.21(15) . . ?
B11 B6 B10 60.28(12) . . ?
C2 B6 B5 103.64(14) . . ?
C1 B6 B5 57.95(11) . . ?
B11 B6 B5 107.94(15) . . ?
B10 B6 B5 60.33(12) . . ?
C2 B7 B12 103.39(14) . . ?
C2 B7 B11 57.45(11) . . ?
B12 B7 B11 59.83(12) . . ?
C2 B7 B8 104.70(14) . . ?
B12 B7 B8 59.84(12) . . ?
B11 B7 B8 107.81(15) . . ?
C2 B7 Co3 63.06(9) . . ?
B12 B7 Co3 116.91(13) . . ?
B11 B7 Co3 115.48(12) . . ?
B8 B7 Co3 65.25(9) . . ?
B9 B8 B12 59.76(11) . . ?
B9 B8 B4 59.49(12) . . ?
B12 B8 B4 106.71(14) . . ?
B9 B8 B7 106.69(14) . . ?
B12 B8 B7 58.98(11) . . ?
B4 B8 B7 106.60(14) . . ?
B9 B8 Co3 115.10(12) . . ?
B12 B8 Co3 114.38(12) . . ?
B4 B8 Co3 63.54(9) . . ?
B7 B8 Co3 63.15(9) . . ?
B5 B9 B12 107.30(15) . . ?
B5 B9 B4 60.15(12) . . ?
B12 B9 B4 108.00(15) . . ?
B5 B9 B10 59.69(11) . . ?
B12 B9 B10 59.92(11) . . ?
B4 B9 B10 108.29(15) . . ?
B5 B9 B8 108.92(15) . . ?
B12 B9 B8 60.18(12) . . ?
B4 B9 B8 60.72(12) . . ?
B10 B9 B8 109.01(14) . . ?
B6 B10 B11 59.72(12) . . ?
B6 B10 B5 59.91(12) . . ?
B11 B10 B5 107.17(15) . . ?
B6 B10 B12 108.09(15) . . ?
B11 B10 B12 60.05(12) . . ?
B5 B10 B12 107.55(14) . . ?
B6 B10 B9 108.33(15) . . ?
B11 B10 B9 107.86(14) . . ?
B5 B10 B9 59.99(12) . . ?
B12 B10 B9 59.93(11) . . ?
C2 B11 B6 59.61(12) . . ?
C2 B11 B10 105.18(14) . . ?
B6 B11 B10 60.01(12) . . ?
C2 B11 B12 104.56(14) . . ?
B6 B11 B12 108.53(15) . . ?
B10 B11 B12 60.32(12) . . ?
C2 B11 B7 59.17(11) . . ?
B6 B11 B7 109.62(14) . . ?
B10 B11 B7 108.62(15) . . ?
B12 B11 B7 59.64(11) . . ?
B7 B12 B11 60.53(12) . . ?
B7 B12 B10 108.78(15) . . ?
B11 B12 B10 59.63(11) . . ?
B7 B12 B9 108.67(14) . . ?
B11 B12 B9 107.71(14) . . ?
B10 B12 B9 60.16(12) . . ?
B7 B12 B8 61.18(12) . . ?
B11 B12 B8 109.42(15) . . ?
B10 B12 B8 109.10(14) . . ?
B9 B12 B8 60.06(12) . . ?
C2 Co3 C1 47.91(7) . . ?
C2 Co3 C5 170.62(9) . . ?
C1 Co3 C5 140.89(9) . . ?
C2 Co3 C4 130.31(9) . . ?
C1 Co3 C4 172.03(8) . . ?
C5 Co3 C4 40.43(10) . . ?
C2 Co3 C6 141.31(10) . . ?
C1 Co3 C6 108.63(9) . . ?
C5 Co3 C6 40.79(11) . . ?
C4 Co3 C6 67.93(10) . . ?
C2 Co3 C3 103.80(8) . . ?
C1 Co3 C3 131.98(9) . . ?
C5 Co3 C3 67.84(9) . . ?
C4 Co3 C3 40.28(9) . . ?
C6 Co3 C3 67.42(10) . . ?
C2 Co3 B7 50.00(8) . . ?
C1 Co3 B7 85.77(8) . . ?
C5 Co3 B7 126.24(10) . . ?
C4 Co3 B7 97.84(9) . . ?
C6 Co3 B7 165.60(9) . . ?
C3 Co3 B7 103.48(9) . . ?
C2 Co3 C7 108.55(9) . . ?
C1 Co3 C7 105.03(8) . . ?
C5 Co3 C7 68.11(10) . . ?
C4 Co3 C7 67.56(9) . . ?
C6 Co3 C7 40.32(12) . . ?
C3 Co3 C7 39.75(10) . . ?
B7 Co3 C7 137.59(11) . . ?
C2 Co3 B4 85.60(8) . . ?
C1 Co3 B4 49.72(8) . . ?
C5 Co3 B4 103.32(9) . . ?
C4 Co3 B4 137.08(9) . . ?
C6 Co3 B4 99.92(10) . . ?
C3 Co3 B4 167.33(9) . . ?
B7 Co3 B4 89.06(8) . . ?
C7 Co3 B4 129.40(10) . . ?
C2 Co3 B8 85.96(8) . . ?
C1 Co3 B8 85.68(8) . . ?
C5 Co3 B8 97.32(9) . . ?
C4 Co3 B8 102.13(8) . . ?
C6 Co3 B8 127.18(11) . . ?
C3 Co3 B8 136.72(9) . . ?
B7 Co3 B8 51.60(8) . . ?
C7 Co3 B8 165.41(9) . . ?
B4 Co3 B8 51.23(8) . . ?

loop_
_geom_bond_atom_site_label_1
_geom_bond_atom_site_label_2
_geom_bond_distance
_geom_bond_site_symmetry_2
_geom_bond_publ_flag
C1 C2 1.630(3) . ?
C1 B5 1.692(3) . ?
C1 B4 1.719(3) . ?
C1 B6 1.721(3) . ?
C1 Co3 2.0092(18) . ?
C2 B11 1.691(3) . ?
C2 B6 1.718(3) . ?
C2 B7 1.723(3) . ?
C2 Co3 2.0047(18) . ?
C3 C7 1.402(4) . ?
C3 C4 1.409(3) . ?
C3 Co3 2.056(2) . ?
C4 C5 1.406(3) . ?
C4 Co3 2.036(2) . ?
C5 C6 1.422(4) . ?
C5 Co3 2.035(2) . ?
C6 C7 1.418(4) . ?
C6 Co3 2.046(2) . ?
C7 Co3 2.069(2) . ?
B4 B9 1.786(3) . ?
B4 B5 1.789(3) . ?
B4 B8 1.808(3) . ?
B4 Co3 2.076(2) . ?
B5 B6 1.771(3) . ?
B5 B10 1.779(3) . ?
B5 B9 1.784(3) . ?
B6 B11 1.763(3) . ?
B6 B10 1.769(3) . ?
B7 B12 1.778(3) . ?
B7 B11 1.793(3) . ?
B7 B8 1.817(3) . ?
B7 Co3 2.069(2) . ?
B8 B9 1.791(3) . ?
B8 B12 1.794(3) . ?
B8 Co3 2.106(2) . ?
B9 B12 1.786(3) . ?
B9 B10 1.790(3) . ?
B10 B11 1.773(3) . ?
B10 B12 1.786(3) . ?
B11 B12 1.781(3) . ?
